data_7244872
loop_
_publ_author_name
'Shaffer, Cassandra C.'
'Oliver, Allen Grayson'
'Smith, B. D.'

_publ_section_title
;
 Co-crystals of tetrahaloauric acid and
 1,3,5-(methylacetamide)benzene-based tectons: consistent trapping of high
 energy molecular conformation
;
_journal_name_full CrystEngComm
_journal_paper_doi 10.1039/D2CE00463A
_journal_year 2022
_chemical_formula_moiety 'C21 H34 N3 O3, Au Cl4'
_chemical_formula_sum 'C21 H34 Au Cl4 N3 O3'
_chemical_formula_weight 715.28
_space_group_crystal_system monoclinic
_space_group_IT_number 14
_space_group_name_Hall '-P 2yn'
_space_group_name_H-M_alt 'P 1 21/n 1'
_atom_sites_solution_hydrogens mixed
_atom_sites_solution_primary dual
_atom_sites_solution_secondary difmap
_audit_creation_method SHELXL-2018/3
_audit_update_record
;
2022-02-14 deposited with the CCDC.	2022-04-29 downloaded from the CCDC.
;
_cell_angle_alpha 90
_cell_angle_beta 102.9930(10)
_cell_angle_gamma 90
_cell_formula_units_Z 4
_cell_length_a 12.3290(9)
_cell_length_b 16.7583(13)
_cell_length_c 13.2907(10)
_cell_measurement_reflns_used 9904
_cell_measurement_temperature 120(2)
_cell_measurement_theta_max 30.43
_cell_measurement_theta_min 2.37
_cell_volume 2675.7(3)
_computing_cell_refinement 'Bruker SAINT (Bruker, 2015)'
_computing_data_collection 'Bruker APEX-3 (Bruker, 2015)'
_computing_data_reduction 'Bruker SAINT (Bruker, 2015)'
_computing_molecular_graphics 'Bruker XP (Bruker, 2015)'
_computing_publication_material 'CIFTAB (Sheldrick, 2008)'
_computing_structure_refinement 'SHELXL-2018/3 (Sheldrick, 2015)'
_computing_structure_solution 'SHELXT-2018/2 (Sheldrick, 2015)'
_diffrn_ambient_temperature 120(2)
_diffrn_detector_area_resol_mean 8.33
_diffrn_measured_fraction_theta_full 1.000
_diffrn_measured_fraction_theta_max 0.999
_diffrn_measurement_device_type 'Bruker Kappa X8-APEX-II'
_diffrn_measurement_method 'combination of \w and \f-scans '
_diffrn_radiation_monochromator graphite
_diffrn_radiation_source 'fine-focus sealed tube'
_diffrn_radiation_type MoK\a
_diffrn_radiation_wavelength 0.71073
_diffrn_reflns_av_R_equivalents 0.0193
_diffrn_reflns_av_unetI/netI 0.0117
_diffrn_reflns_Laue_measured_fraction_full 1.000
_diffrn_reflns_Laue_measured_fraction_max 0.999
_diffrn_reflns_limit_h_max 17
_diffrn_reflns_limit_h_min -17
_diffrn_reflns_limit_k_max 23
_diffrn_reflns_limit_k_min -23
_diffrn_reflns_limit_l_max 18
_diffrn_reflns_limit_l_min -18
_diffrn_reflns_number 55484
_diffrn_reflns_point_group_measured_fraction_full 1.000
_diffrn_reflns_point_group_measured_fraction_max 0.999
_diffrn_reflns_theta_full 25.242
_diffrn_reflns_theta_max 30.465
_diffrn_reflns_theta_min 1.987
_exptl_absorpt_coefficient_mu 5.925
_exptl_absorpt_correction_T_max 0.4968
_exptl_absorpt_correction_T_min 0.1901
_exptl_absorpt_correction_type numerical
_exptl_absorpt_process_details 'SADABS (Krause et al., 2015)'
_exptl_crystal_colour yellow
_exptl_crystal_density_diffrn 1.776
_exptl_crystal_description block
_exptl_crystal_F_000 1408
_exptl_crystal_recrystallization_method 'Re-crystallisation from solvent: dichloromethane / methanol / diethyl ether'
_exptl_crystal_size_max 0.236
_exptl_crystal_size_mid 0.212
_exptl_crystal_size_min 0.123
_refine_diff_density_max 0.475
_refine_diff_density_min -0.773
_refine_diff_density_rms 0.085
_refine_ls_extinction_method none
_refine_ls_goodness_of_fit_ref 1.075
_refine_ls_hydrogen_treatment mixed
_refine_ls_matrix_type full
_refine_ls_number_parameters 314
_refine_ls_number_reflns 8132
_refine_ls_number_restraints 0
_refine_ls_restrained_S_all 1.075
_refine_ls_R_factor_all 0.0269
_refine_ls_R_factor_gt 0.0167
_refine_ls_shift/su_max 0.001
_refine_ls_shift/su_mean 0.000
_refine_ls_structure_factor_coef Fsqd
_refine_ls_weighting_details 'w=1/[\s^2^(Fo^2^)+(0.0092P)^2^+3.2502P] where P=(Fo^2^+2Fc^2^)/3'
_refine_ls_weighting_scheme calc
_refine_ls_wR_factor_gt 0.0346
_refine_ls_wR_factor_ref 0.0380
_reflns_Friedel_coverage 0.000
_reflns_number_gt 6347
_reflns_number_total 8132
_reflns_threshold_expression 'I > 2\s(I)'
_cod_data_source_file d2ce00463a2.cif
_cod_data_source_block nd1903
_cod_original_sg_symbol_H-M 'P 21/n'
_cod_database_code 7244872
_shelx_shelxl_version_number 2018/3
_shelx_space_group_comment
;
The symmetry employed for this shelxl refinement is uniquely defined
by the following loop, which should always be used as a source of
symmetry information in preference to the above space-group names.
They are only intended as comments.
;
_shelx_estimated_absorpt_t_min 0.335
_shelx_estimated_absorpt_t_max 0.529

loop_
_space_group_symop_operation_xyz
'x, y, z'
'-x+1/2, y+1/2, -z+1/2'
'-x, -y, -z'
'x-1/2, -y-1/2, z-1/2'

loop_
_atom_site_label
_atom_site_type_symbol
_atom_site_fract_x
_atom_site_fract_y
_atom_site_fract_z
_atom_site_U_iso_or_equiv
_atom_site_adp_type
_atom_site_occupancy
_atom_site_site_symmetry_order
_atom_site_calc_flag
_atom_site_refinement_flags_posn
_atom_site_refinement_flags_adp
_atom_site_refinement_flags_occupancy
_atom_site_disorder_assembly
_atom_site_disorder_group
Au1 Au 0.500000 0.500000 0.000000 0.01551(2) Uani 1 2 d S . P . .
Au2 Au 0.500000 0.500000 0.500000 0.01575(2) Uani 1 2 d S . P . .
Cl1 Cl 0.60580(4) 0.39936(3) 0.08716(4) 0.02977(11) Uani 1 1 d . . . . .
Cl2 Cl 0.38831(4) 0.40725(3) -0.09695(5) 0.03028(11) Uani 1 1 d . . . . .
Cl3 Cl 0.39026(4) 0.60804(3) 0.44403(4) 0.02317(9) Uani 1 1 d . . . . .
Cl4 Cl 0.56370(4) 0.50004(3) 0.35128(4) 0.02419(9) Uani 1 1 d . . . . .
O1 O 0.00453(10) 0.59277(7) 0.27152(10) 0.0173(3) Uani 1 1 d . . . . .
H1O H -0.070(3) 0.637(2) 0.246(3) 0.087(12) Uiso 1 1 d . . . . .
O2 O 0.46884(11) 0.18112(8) 0.72666(11) 0.0202(3) Uani 1 1 d . . . . .
O3 O 0.64669(11) 0.18826(8) 0.28034(12) 0.0230(3) Uani 1 1 d . . . . .
N1 N 0.05466(13) 0.46560(9) 0.27963(13) 0.0162(3) Uani 1 1 d . . . . .
H1N H 0.043(2) 0.4261(15) 0.2694(19) 0.025(7) Uiso 1 1 d . . . . .
N2 N 0.40357(13) 0.30181(9) 0.66975(12) 0.0148(3) Uani 1 1 d . . . . .
H2N H 0.4152(18) 0.3497(14) 0.6702(17) 0.019(6) Uiso 1 1 d . . . . .
N3 N 0.55551(13) 0.30208(9) 0.30518(13) 0.0163(3) Uani 1 1 d . . . . .
H3N H 0.564(2) 0.3523(16) 0.326(2) 0.035(7) Uiso 1 1 d . . . . .
C1 C 0.23787(13) 0.41212(10) 0.36276(14) 0.0134(3) Uani 1 1 d . . . . .
C2 C 0.23429(13) 0.37575(10) 0.45752(13) 0.0130(3) Uani 1 1 d . . . . .
C3 C 0.30048(13) 0.30828(10) 0.48986(13) 0.0124(3) Uani 1 1 d . . . . .
C4 C 0.36671(13) 0.27544(9) 0.42726(13) 0.0122(3) Uani 1 1 d . . . . .
C5 C 0.36717(13) 0.31114(10) 0.33193(13) 0.0129(3) Uani 1 1 d . . . . .
C6 C 0.30477(14) 0.38040(10) 0.29945(14) 0.0137(3) Uani 1 1 d . . . . .
C7 C 0.17010(14) 0.48635(10) 0.32938(15) 0.0165(3) Uani 1 1 d . . . . .
H7A H 0.170770 0.520499 0.390302 0.020 Uiso 1 1 calc R U . . .
H7B H 0.203797 0.516955 0.280448 0.020 Uiso 1 1 calc R U . . .
C8 C -0.02279(15) 0.51957(11) 0.25247(14) 0.0159(3) Uani 1 1 d . . . . .
C9 C -0.13825(16) 0.49586(12) 0.20218(18) 0.0258(4) Uani 1 1 d . . . . .
H9A H -0.188700 0.511367 0.246201 0.039 Uiso 1 1 calc R U . . .
H9B H -0.141547 0.437917 0.191967 0.039 Uiso 1 1 calc R U . . .
H9C H -0.160727 0.522634 0.135170 0.039 Uiso 1 1 calc R U . . .
C10 C 0.15593(16) 0.40582(11) 0.52202(15) 0.0200(4) Uani 1 1 d . . . . .
H10A H 0.139206 0.462823 0.506162 0.024 Uiso 1 1 calc R U . . .
H10B H 0.192925 0.401623 0.596090 0.024 Uiso 1 1 calc R U . . .
C11 C 0.04651(16) 0.35835(15) 0.50154(16) 0.0280(5) Uani 1 1 d . . . . .
H11A H -0.004291 0.382400 0.540032 0.042 Uiso 1 1 calc R U . . .
H11B H 0.061949 0.302999 0.524013 0.042 Uiso 1 1 calc R U . . .
H11C H 0.012092 0.359394 0.427527 0.042 Uiso 1 1 calc R U . . .
C12 C 0.30565(14) 0.27208(10) 0.59572(13) 0.0140(3) Uani 1 1 d . . . . .
H12A H 0.237477 0.286214 0.619363 0.017 Uiso 1 1 calc R U . . .
H12B H 0.309436 0.213204 0.591361 0.017 Uiso 1 1 calc R U . . .
C13 C 0.48001(14) 0.25467(10) 0.72782(14) 0.0143(3) Uani 1 1 d . . . . .
C14 C 0.57954(16) 0.29488(12) 0.79456(15) 0.0214(4) Uani 1 1 d . . . . .
H14A H 0.647632 0.268592 0.785318 0.032 Uiso 1 1 calc R U . . .
H14B H 0.575105 0.291125 0.867112 0.032 Uiso 1 1 calc R U . . .
H14C H 0.580797 0.351153 0.774795 0.032 Uiso 1 1 calc R U . . .
C15 C 0.43383(15) 0.20048(10) 0.46103(14) 0.0156(3) Uani 1 1 d . . . . .
H15A H 0.460746 0.201060 0.537045 0.019 Uiso 1 1 calc R U . . .
H15B H 0.499664 0.199862 0.429961 0.019 Uiso 1 1 calc R U . . .
C16 C 0.36488(18) 0.12453(11) 0.42888(17) 0.0234(4) Uani 1 1 d . . . . .
H16A H 0.410908 0.077493 0.452221 0.035 Uiso 1 1 calc R U . . .
H16B H 0.339523 0.123132 0.353526 0.035 Uiso 1 1 calc R U . . .
H16C H 0.300241 0.124524 0.460376 0.035 Uiso 1 1 calc R U . . .
C17 C 0.44042(14) 0.27536(11) 0.26637(14) 0.0156(3) Uani 1 1 d . . . . .
H17A H 0.436924 0.216395 0.269026 0.019 Uiso 1 1 calc R U . . .
H17B H 0.413747 0.292273 0.193633 0.019 Uiso 1 1 calc R U . . .
C18 C 0.64667(14) 0.25953(10) 0.30983(14) 0.0152(3) Uani 1 1 d . . . . .
C19 C 0.75572(15) 0.29933(12) 0.35303(18) 0.0241(4) Uani 1 1 d . . . . .
H19A H 0.803049 0.263564 0.402559 0.036 Uiso 1 1 calc R U . . .
H19B H 0.742996 0.348789 0.387996 0.036 Uiso 1 1 calc R U . . .
H19C H 0.792612 0.311727 0.296838 0.036 Uiso 1 1 calc R U . . .
C20 C 0.30703(17) 0.41776(12) 0.19596(15) 0.0223(4) Uani 1 1 d . . . . .
H20A H 0.380477 0.407670 0.179980 0.027 Uiso 1 1 calc R U . . .
H20B H 0.297630 0.476229 0.200403 0.027 Uiso 1 1 calc R U . . .
C21 C 0.21574(19) 0.38471(18) 0.10859(17) 0.0388(6) Uani 1 1 d . . . . .
H21A H 0.221639 0.409284 0.043124 0.058 Uiso 1 1 calc R U . . .
H21B H 0.142696 0.396872 0.122377 0.058 Uiso 1 1 calc R U . . .
H21C H 0.224331 0.326757 0.104220 0.058 Uiso 1 1 calc R U . . .

loop_
_atom_site_aniso_label
_atom_site_aniso_U_11
_atom_site_aniso_U_22
_atom_site_aniso_U_33
_atom_site_aniso_U_23
_atom_site_aniso_U_13
_atom_site_aniso_U_12
Au1 0.01051(4) 0.01912(4) 0.01669(4) 0.00045(4) 0.00265(3) 0.00176(4)
Au2 0.01777(4) 0.01028(4) 0.01946(5) -0.00296(4) 0.00470(3) -0.00428(4)
Cl1 0.0237(2) 0.0263(2) 0.0350(3) 0.0070(2) -0.0026(2) 0.00617(19)
Cl2 0.0186(2) 0.0273(2) 0.0401(3) -0.0095(2) -0.0036(2) 0.00108(18)
Cl3 0.0227(2) 0.01629(19) 0.0294(2) -0.00041(17) 0.00349(18) -0.00060(17)
Cl4 0.0366(3) 0.01291(17) 0.0267(2) -0.00242(18) 0.01477(19) -0.00358(18)
O1 0.0149(6) 0.0105(5) 0.0250(7) 0.0017(5) 0.0016(5) 0.0019(4)
O2 0.0200(6) 0.0132(6) 0.0242(7) 0.0051(5) -0.0015(5) 0.0021(5)
O3 0.0133(6) 0.0129(6) 0.0432(9) -0.0082(6) 0.0070(6) -0.0026(5)
N1 0.0132(7) 0.0086(7) 0.0233(8) -0.0012(6) -0.0033(6) 0.0007(5)
N2 0.0149(7) 0.0108(6) 0.0160(7) 0.0012(5) -0.0020(6) 0.0000(5)
N3 0.0136(7) 0.0114(6) 0.0250(8) -0.0027(6) 0.0066(6) -0.0018(5)
C1 0.0090(7) 0.0096(7) 0.0190(8) -0.0006(6) -0.0024(6) 0.0008(5)
C2 0.0093(7) 0.0127(7) 0.0154(8) -0.0026(6) -0.0007(6) 0.0003(6)
C3 0.0094(7) 0.0116(7) 0.0142(8) -0.0002(6) -0.0013(6) -0.0008(6)
C4 0.0083(7) 0.0095(7) 0.0170(8) -0.0005(6) -0.0008(6) 0.0005(5)
C5 0.0087(7) 0.0127(7) 0.0161(8) -0.0010(6) 0.0005(6) 0.0003(6)
C6 0.0107(7) 0.0120(7) 0.0165(8) 0.0015(6) -0.0007(6) -0.0006(6)
C7 0.0111(7) 0.0124(8) 0.0232(9) 0.0012(6) -0.0019(6) 0.0011(6)
C8 0.0139(8) 0.0153(8) 0.0171(8) 0.0005(6) 0.0005(7) 0.0012(6)
C9 0.0144(8) 0.0186(9) 0.0387(11) -0.0018(8) -0.0065(8) 0.0018(7)
C10 0.0200(9) 0.0223(9) 0.0167(9) -0.0020(7) 0.0022(7) 0.0086(7)
C11 0.0142(9) 0.0506(13) 0.0197(10) -0.0017(9) 0.0047(7) 0.0045(9)
C12 0.0106(7) 0.0156(7) 0.0146(8) 0.0011(6) 0.0002(6) -0.0007(6)
C13 0.0119(7) 0.0161(8) 0.0143(8) 0.0023(6) 0.0019(6) 0.0015(6)
C14 0.0171(9) 0.0214(9) 0.0214(9) 0.0015(7) -0.0049(7) -0.0016(7)
C15 0.0149(8) 0.0122(7) 0.0192(8) 0.0021(6) 0.0024(6) 0.0039(6)
C16 0.0307(11) 0.0121(8) 0.0292(11) -0.0014(7) 0.0103(9) -0.0005(7)
C17 0.0122(8) 0.0165(8) 0.0178(9) -0.0017(6) 0.0025(6) 0.0011(6)
C18 0.0129(8) 0.0138(7) 0.0194(9) -0.0018(6) 0.0048(6) -0.0029(6)
C19 0.0139(8) 0.0190(9) 0.0398(12) -0.0096(8) 0.0068(8) -0.0058(7)
C20 0.0219(9) 0.0239(9) 0.0223(10) 0.0095(7) 0.0073(8) 0.0063(7)
C21 0.0274(11) 0.0703(18) 0.0174(10) 0.0093(11) 0.0021(9) 0.0063(12)

loop_
_atom_type_symbol
_atom_type_description
_atom_type_scat_dispersion_real
_atom_type_scat_dispersion_imag
_atom_type_scat_source
C C 0.0033 0.0016 'International Tables Vol C Tables 4.2.6.8 and 6.1.1.4'
H H 0.0000 0.0000 'International Tables Vol C Tables 4.2.6.8 and 6.1.1.4'
N N 0.0061 0.0033 'International Tables Vol C Tables 4.2.6.8 and 6.1.1.4'
O O 0.0106 0.0060 'International Tables Vol C Tables 4.2.6.8 and 6.1.1.4'
Cl Cl 0.1484 0.1585 'International Tables Vol C Tables 4.2.6.8 and 6.1.1.4'
Au Au -2.0133 8.8022 'International Tables Vol C Tables 4.2.6.8 and 6.1.1.4'

loop_
_geom_angle_atom_site_label_1
_geom_angle_atom_site_label_2
_geom_angle_atom_site_label_3
_geom_angle
_geom_angle_site_symmetry_1
_geom_angle_site_symmetry_3
_geom_angle_publ_flag
Cl2 Au1 Cl2 180.0 3_665 . ?
Cl2 Au1 Cl1 89.24(2) 3_665 3_665 ?
Cl2 Au1 Cl1 90.76(2) . 3_665 ?
Cl2 Au1 Cl1 90.76(2) 3_665 . ?
Cl2 Au1 Cl1 89.24(2) . . ?
Cl1 Au1 Cl1 180.0 3_665 . ?
Cl3 Au2 Cl3 180.0 3_666 . ?
Cl3 Au2 Cl4 89.328(19) 3_666 . ?
Cl3 Au2 Cl4 90.671(18) . . ?
Cl3 Au2 Cl4 90.672(18) 3_666 3_666 ?
Cl3 Au2 Cl4 89.329(18) . 3_666 ?
Cl4 Au2 Cl4 180.0 . 3_666 ?
C8 O1 H1O 113.3(18) . . ?
C8 N1 C7 122.30(15) . . ?
C8 N1 H1N 120(2) . . ?
C7 N1 H1N 118(2) . . ?
C13 N2 C12 123.79(15) . . ?
C13 N2 H2N 118.6(16) . . ?
C12 N2 H2N 117.2(16) . . ?
C18 N3 C17 126.69(15) . . ?
C18 N3 H3N 117.2(17) . . ?
C17 N3 H3N 116.1(17) . . ?
C6 C1 C2 120.74(15) . . ?
C6 C1 C7 119.71(16) . . ?
C2 C1 C7 119.54(16) . . ?
C3 C2 C1 119.29(16) . . ?
C3 C2 C10 119.69(16) . . ?
C1 C2 C10 120.94(15) . . ?
C4 C3 C2 120.68(16) . . ?
C4 C3 C12 118.91(14) . . ?
C2 C3 C12 120.35(15) . . ?
C5 C4 C3 119.33(15) . . ?
C5 C4 C15 120.54(15) . . ?
C3 C4 C15 120.10(15) . . ?
C4 C5 C6 121.10(16) . . ?
C4 C5 C17 118.40(15) . . ?
C6 C5 C17 120.45(16) . . ?
C5 C6 C1 118.81(16) . . ?
C5 C6 C20 119.92(16) . . ?
C1 C6 C20 121.23(15) . . ?
N1 C7 C1 110.70(14) . . ?
N1 C7 H7A 109.5 . . ?
C1 C7 H7A 109.5 . . ?
N1 C7 H7B 109.5 . . ?
C1 C7 H7B 109.5 . . ?
H7A C7 H7B 108.1 . . ?
O1 C8 N1 117.69(16) . . ?
O1 C8 C9 121.86(16) . . ?
N1 C8 C9 120.45(17) . . ?
C8 C9 H9A 109.5 . . ?
C8 C9 H9B 109.5 . . ?
H9A C9 H9B 109.5 . . ?
C8 C9 H9C 109.5 . . ?
H9A C9 H9C 109.5 . . ?
H9B C9 H9C 109.5 . . ?
C2 C10 C11 111.95(16) . . ?
C2 C10 H10A 109.2 . . ?
C11 C10 H10A 109.2 . . ?
C2 C10 H10B 109.2 . . ?
C11 C10 H10B 109.2 . . ?
H10A C10 H10B 107.9 . . ?
C10 C11 H11A 109.5 . . ?
C10 C11 H11B 109.5 . . ?
H11A C11 H11B 109.5 . . ?
C10 C11 H11C 109.5 . . ?
H11A C11 H11C 109.5 . . ?
H11B C11 H11C 109.5 . . ?
N2 C12 C3 110.06(14) . . ?
N2 C12 H12A 109.6 . . ?
C3 C12 H12A 109.6 . . ?
N2 C12 H12B 109.6 . . ?
C3 C12 H12B 109.6 . . ?
H12A C12 H12B 108.2 . . ?
O2 C13 N2 121.28(17) . . ?
O2 C13 C14 121.79(16) . . ?
N2 C13 C14 116.93(16) . . ?
C13 C14 H14A 109.5 . . ?
C13 C14 H14B 109.5 . . ?
H14A C14 H14B 109.5 . . ?
C13 C14 H14C 109.5 . . ?
H14A C14 H14C 109.5 . . ?
H14B C14 H14C 109.5 . . ?
C4 C15 C16 111.90(15) . . ?
C4 C15 H15A 109.2 . . ?
C16 C15 H15A 109.2 . . ?
C4 C15 H15B 109.2 . . ?
C16 C15 H15B 109.2 . . ?
H15A C15 H15B 107.9 . . ?
C15 C16 H16A 109.5 . . ?
C15 C16 H16B 109.5 . . ?
H16A C16 H16B 109.5 . . ?
C15 C16 H16C 109.5 . . ?
H16A C16 H16C 109.5 . . ?
H16B C16 H16C 109.5 . . ?
N3 C17 C5 109.40(14) . . ?
N3 C17 H17A 109.8 . . ?
C5 C17 H17A 109.8 . . ?
N3 C17 H17B 109.8 . . ?
C5 C17 H17B 109.8 . . ?
H17A C17 H17B 108.2 . . ?
O3 C18 N3 123.93(16) . . ?
O3 C18 C19 118.71(16) . . ?
N3 C18 C19 117.36(16) . . ?
C18 C19 H19A 109.5 . . ?
C18 C19 H19B 109.5 . . ?
H19A C19 H19B 109.5 . . ?
C18 C19 H19C 109.5 . . ?
H19A C19 H19C 109.5 . . ?
H19B C19 H19C 109.5 . . ?
C6 C20 C21 112.26(17) . . ?
C6 C20 H20A 109.2 . . ?
C21 C20 H20A 109.2 . . ?
C6 C20 H20B 109.2 . . ?
C21 C20 H20B 109.2 . . ?
H20A C20 H20B 107.9 . . ?
C20 C21 H21A 109.5 . . ?
C20 C21 H21B 109.5 . . ?
H21A C21 H21B 109.5 . . ?
C20 C21 H21C 109.5 . . ?
H21A C21 H21C 109.5 . . ?
H21B C21 H21C 109.5 . . ?

loop_
_geom_bond_atom_site_label_1
_geom_bond_atom_site_label_2
_geom_bond_distance
_geom_bond_site_symmetry_2
_geom_bond_publ_flag
Au1 Cl2 2.2748(5) 3_665 ?
Au1 Cl2 2.2748(5) . ?
Au1 Cl1 2.2822(5) 3_665 ?
Au1 Cl1 2.2822(5) . ?
Au2 Cl3 2.2823(5) 3_666 ?
Au2 Cl3 2.2824(5) . ?
Au2 Cl4 2.2852(5) . ?
Au2 Cl4 2.2852(5) 3_666 ?
O1 C8 1.282(2) . ?
O1 H1O 1.18(4) . ?
O2 C13 1.240(2) . ?
O3 C18 1.257(2) . ?
N1 C8 1.306(2) . ?
N1 C7 1.470(2) . ?
N1 H1N 0.68(3) . ?
N2 C13 1.334(2) . ?
N2 C12 1.463(2) . ?
N2 H2N 0.82(2) . ?
N3 C18 1.321(2) . ?
N3 C17 1.467(2) . ?
N3 H3N 0.89(3) . ?
C1 C6 1.408(2) . ?
C1 C2 1.409(2) . ?
C1 C7 1.509(2) . ?
C2 C3 1.404(2) . ?
C2 C10 1.515(2) . ?
C3 C4 1.403(2) . ?
C3 C12 1.520(2) . ?
C4 C5 1.402(2) . ?
C4 C15 1.516(2) . ?
C5 C6 1.406(2) . ?
C5 C17 1.513(2) . ?
C6 C20 1.517(3) . ?
C7 H7A 0.9900 . ?
C7 H7B 0.9900 . ?
C8 C9 1.484(2) . ?
C9 H9A 0.9800 . ?
C9 H9B 0.9800 . ?
C9 H9C 0.9800 . ?
C10 C11 1.537(3) . ?
C10 H10A 0.9900 . ?
C10 H10B 0.9900 . ?
C11 H11A 0.9800 . ?
C11 H11B 0.9800 . ?
C11 H11C 0.9800 . ?
C12 H12A 0.9900 . ?
C12 H12B 0.9900 . ?
C13 C14 1.502(2) . ?
C14 H14A 0.9800 . ?
C14 H14B 0.9800 . ?
C14 H14C 0.9800 . ?
C15 C16 1.537(3) . ?
C15 H15A 0.9900 . ?
C15 H15B 0.9900 . ?
C16 H16A 0.9800 . ?
C16 H16B 0.9800 . ?
C16 H16C 0.9800 . ?
C17 H17A 0.9900 . ?
C17 H17B 0.9900 . ?
C18 C19 1.495(2) . ?
C19 H19A 0.9800 . ?
C19 H19B 0.9800 . ?
C19 H19C 0.9800 . ?
C20 C21 1.528(3) . ?
C20 H20A 0.9900 . ?
C20 H20B 0.9900 . ?
C21 H21A 0.9800 . ?
C21 H21B 0.9800 . ?
C21 H21C 0.9800 . ?

loop_
_geom_hbond_atom_site_label_D
_geom_hbond_atom_site_label_H
_geom_hbond_atom_site_label_A
_geom_hbond_distance_DH
_geom_hbond_distance_HA
_geom_hbond_distance_DA
_geom_hbond_angle_DHA
_geom_hbond_site_symmetry_A
_geom_hbond_publ_flag
O1 H1O O3 1.18(4) 1.26(4) 2.4360(18) 177(4) 2 yes
N1 H1N O2 0.68(3) 2.04(3) 2.707(2) 166(3) 4_565 yes
N2 H2N Cl4 0.82(2) 2.55(2) 3.3644(16) 173(2) 3_666 yes
N3 H3N Cl4 0.89(3) 2.50(3) 3.3709(16) 168(2) . yes

loop_
_geom_torsion_atom_site_label_1
_geom_torsion_atom_site_label_2
_geom_torsion_atom_site_label_3
_geom_torsion_atom_site_label_4
_geom_torsion
_geom_torsion_site_symmetry_1
_geom_torsion_site_symmetry_2
_geom_torsion_site_symmetry_3
_geom_torsion_site_symmetry_4
_geom_torsion_publ_flag
C6 C1 C2 C3 1.6(2) . . . . ?
C7 C1 C2 C3 -177.82(15) . . . . ?
C6 C1 C2 C10 -175.30(16) . . . . ?
C7 C1 C2 C10 5.3(2) . . . . ?
C1 C2 C3 C4 -2.2(2) . . . . ?
C10 C2 C3 C4 174.68(15) . . . . ?
C1 C2 C3 C12 174.83(15) . . . . ?
C10 C2 C3 C12 -8.3(2) . . . . ?
C2 C3 C4 C5 0.6(2) . . . . ?
C12 C3 C4 C5 -176.50(15) . . . . ?
C2 C3 C4 C15 -177.31(15) . . . . ?
C12 C3 C4 C15 5.6(2) . . . . ?
C3 C4 C5 C6 1.7(2) . . . . ?
C15 C4 C5 C6 179.63(15) . . . . ?
C3 C4 C5 C17 179.18(15) . . . . ?
C15 C4 C5 C17 -2.9(2) . . . . ?
C4 C5 C6 C1 -2.4(2) . . . . ?
C17 C5 C6 C1 -179.76(15) . . . . ?
C4 C5 C6 C20 179.91(16) . . . . ?
C17 C5 C6 C20 2.5(2) . . . . ?
C2 C1 C6 C5 0.7(2) . . . . ?
C7 C1 C6 C5 -179.92(15) . . . . ?
C2 C1 C6 C20 178.39(16) . . . . ?
C7 C1 C6 C20 -2.2(2) . . . . ?
C8 N1 C7 C1 173.63(18) . . . . ?
C6 C1 C7 N1 97.40(19) . . . . ?
C2 C1 C7 N1 -83.2(2) . . . . ?
C7 N1 C8 O1 -0.6(3) . . . . ?
C7 N1 C8 C9 179.85(18) . . . . ?
C3 C2 C10 C11 -81.4(2) . . . . ?
C1 C2 C10 C11 95.5(2) . . . . ?
C13 N2 C12 C3 -125.91(18) . . . . ?
C4 C3 C12 N2 80.50(19) . . . . ?
C2 C3 C12 N2 -96.61(18) . . . . ?
C12 N2 C13 O2 -4.3(3) . . . . ?
C12 N2 C13 C14 175.89(17) . . . . ?
C5 C4 C15 C16 -91.9(2) . . . . ?
C3 C4 C15 C16 86.0(2) . . . . ?
C18 N3 C17 C5 142.57(18) . . . . ?
C4 C5 C17 N3 -79.91(19) . . . . ?
C6 C5 C17 N3 97.55(18) . . . . ?
C17 N3 C18 O3 0.2(3) . . . . ?
C17 N3 C18 C19 -179.73(18) . . . . ?
C5 C6 C20 C21 90.3(2) . . . . ?
C1 C6 C20 C21 -87.4(2) . . . . ?
